data_7718931
loop_
_publ_author_name
'Chan, Tek Long'
'Zhang, Jie'
'Xie, Zuowei'

_publ_section_title
;
 Carboranyl diphosphenes: synthesis, structure and reactivity.
;
_journal_issue 28
_journal_name_full 'Dalton transactions (Cambridge, England : 2003)'
_journal_page_first 10946
_journal_page_last 10955
_journal_paper_doi 10.1039/d5dt01239b
_journal_volume 54
_journal_year 2025
_chemical_formula_sum 'C43.5 H66 B20 N4 P2'
_chemical_formula_weight 923.14
_space_group_crystal_system triclinic
_space_group_IT_number 2
_space_group_name_Hall '-P 1'
_space_group_name_H-M_alt 'P -1'
_atom_sites_solution_hydrogens geom
_audit_creation_method SHELXL-2014/6
_audit_update_record
;
2025-04-24 deposited with the CCDC.	2025-06-18 downloaded from the CCDC.
;
_cell_angle_alpha 109.7699(10)
_cell_angle_beta 100.4027(8)
_cell_angle_gamma 99.7809(8)
_cell_formula_units_Z 1
_cell_length_a 9.8943(2)
_cell_length_b 10.6362(2)
_cell_length_c 14.9376(3)
_cell_measurement_reflns_used 198
_cell_measurement_temperature 296(2)
_cell_measurement_theta_max 15
_cell_measurement_theta_min 15
_cell_volume 1409.00(5)
_computing_cell_refinement 'BRUKER KAPPA APEXII DUO DIFFRACTOMETER'
_computing_data_collection 'BRUKER KAPPA APEXII DUO DIFFRACTOMETER'
_computing_data_reduction 'BRUKER KAPPA APEXII DUO DIFFRACTOMETER'
_computing_molecular_graphics 'BRUKER SHELXTL'
_computing_publication_material 'BRUKER SHELXTL'
_computing_structure_refinement 'SHELXL-2014/6 (Sheldrick, 2014)'
_diffrn_ambient_temperature 296(2)
_diffrn_measured_fraction_theta_full 0.991
_diffrn_measured_fraction_theta_max 0.991
_diffrn_measurement_device_type 'BRUKER KAPPA APEXII DUO DIFFRACTOMETER'
_diffrn_measurement_method 'PHI & OMEGA SCAN'
_diffrn_radiation_type MoK\a
_diffrn_radiation_wavelength 0.71073
_diffrn_reflns_av_R_equivalents 0.0315
_diffrn_reflns_av_unetI/netI 0.0194
_diffrn_reflns_Laue_measured_fraction_full 0.991
_diffrn_reflns_Laue_measured_fraction_max 0.991
_diffrn_reflns_limit_h_max 11
_diffrn_reflns_limit_h_min -11
_diffrn_reflns_limit_k_max 12
_diffrn_reflns_limit_k_min -12
_diffrn_reflns_limit_l_max 17
_diffrn_reflns_limit_l_min -17
_diffrn_reflns_number 30065
_diffrn_reflns_point_group_measured_fraction_full 0.991
_diffrn_reflns_point_group_measured_fraction_max 0.991
_diffrn_reflns_theta_full 25.242
_diffrn_reflns_theta_max 25.247
_diffrn_reflns_theta_min 2.887
_exptl_absorpt_coefficient_mu 0.112
_exptl_absorpt_correction_T_max 0.7456
_exptl_absorpt_correction_T_min 0.6281
_exptl_absorpt_correction_type multi-scan
_exptl_crystal_colour yellow
_exptl_crystal_density_diffrn 1.088
_exptl_crystal_description block
_exptl_crystal_F_000 485
_exptl_crystal_size_max 0.500
_exptl_crystal_size_mid 0.400
_exptl_crystal_size_min 0.300
_refine_diff_density_max 0.926
_refine_diff_density_min -0.428
_refine_diff_density_rms 0.112
_refine_ls_extinction_method none
_refine_ls_goodness_of_fit_ref 1.177
_refine_ls_hydrogen_treatment constr
_refine_ls_matrix_type full
_refine_ls_number_parameters 334
_refine_ls_number_reflns 5053
_refine_ls_number_restraints 3
_refine_ls_restrained_S_all 1.180
_refine_ls_R_factor_all 0.0682
_refine_ls_R_factor_gt 0.0591
_refine_ls_shift/su_max 0.000
_refine_ls_shift/su_mean 0.000
_refine_ls_structure_factor_coef Fsqd
_refine_ls_weighting_details 'w=1/[\s^2^(Fo^2^)+(0.1268P)^2^+0.7089P] where P=(Fo^2^+2Fc^2^)/3'
_refine_ls_weighting_scheme calc
_refine_ls_wR_factor_gt 0.1981
_refine_ls_wR_factor_ref 0.2141
_reflns_Friedel_coverage 0.000
_reflns_number_gt 4516
_reflns_number_total 5053
_reflns_threshold_expression 'I > 2\s(I)'
_cod_data_source_file d5dt01239b2.cif
_cod_data_source_block 15
_cod_depositor_comments 'Adding full bibliography for 7718922--7718935.cif.'
_cod_original_formula_sum 'C43.50 H66 B20 N4 P2'
_cod_database_code 7718931
_shelx_space_group_comment
;
The symmetry employed for this shelxl refinement is uniquely defined
by the following loop, which should always be used as a source of
symmetry information in preference to the above space-group names.
They are only intended as comments.
;
_shelx_estimated_absorpt_t_min 0.946
_shelx_estimated_absorpt_t_max 0.967
_shelxl_version_number 2014/6

loop_
_space_group_symop_operation_xyz
'x, y, z'
'-x, -y, -z'

loop_
_atom_site_label
_atom_site_type_symbol
_atom_site_fract_x
_atom_site_fract_y
_atom_site_fract_z
_atom_site_U_iso_or_equiv
_atom_site_adp_type
_atom_site_occupancy
_atom_site_site_symmetry_order
_atom_site_calc_flag
_atom_site_refinement_flags_posn
_atom_site_refinement_flags_adp
_atom_site_refinement_flags_occupancy
_atom_site_disorder_assembly
_atom_site_disorder_group
P1 P 0.10342(5) 0.01522(5) 0.07422(4) 0.0289(2) Uani 1 1 d . . . . .
N1 N 0.2064(2) 0.1998(2) 0.25277(14) 0.0387(5) Uani 1 1 d . . . . .
N2 N -0.0125(2) 0.10411(19) 0.04126(13) 0.0323(4) Uani 1 1 d . . . . .
C1 C 0.1026(3) 0.0092(3) 0.28099(16) 0.0378(5) Uani 1 1 d . . . . .
C2 C 0.0169(2) -0.0577(2) 0.15912(15) 0.0318(5) Uani 1 1 d . . . . .
C11 C 0.2260(3) 0.1373(3) 0.31090(16) 0.0397(6) Uani 1 1 d . . . . .
C12 C 0.3545(3) 0.1705(3) 0.3989(2) 0.0600(8) Uani 1 1 d . . . . .
C13 C 0.4559(5) 0.3114(5) 0.4254(3) 0.0967(15) Uani 1 1 d . . . . .
H13A H 0.4061 0.3825 0.4432 0.145 Uiso 1 1 calc R U . . .
H13B H 0.5340 0.3276 0.4798 0.145 Uiso 1 1 calc R U . . .
H13C H 0.4910 0.3124 0.3697 0.145 Uiso 1 1 calc R U . . .
C14 C 0.3060(5) 0.1765(5) 0.4923(2) 0.0869(13) Uani 1 1 d . . . . .
H14A H 0.2543 0.2461 0.5086 0.130 Uiso 1 1 calc R U . . .
H14B H 0.2460 0.0885 0.4807 0.130 Uiso 1 1 calc R U . . .
H14C H 0.3876 0.1985 0.5459 0.130 Uiso 1 1 calc R U . . .
C15 C 0.4375(4) 0.0603(5) 0.3710(3) 0.0824(11) Uani 1 1 d . . . . .
H15A H 0.3761 -0.0291 0.3541 0.124 Uiso 1 1 calc R U . . .
H15B H 0.4727 0.0627 0.3157 0.124 Uiso 1 1 calc R U . . .
H15C H 0.5157 0.0780 0.4258 0.124 Uiso 1 1 calc R U . . .
C16 C 0.2890(3) 0.3239(3) 0.25501(18) 0.0443(6) Uani 1 1 d . . . . .
C17 C 0.2545(4) 0.4466(3) 0.2997(3) 0.0641(9) Uani 1 1 d . . . . .
H17A H 0.1827 0.4487 0.3323 0.077 Uiso 1 1 calc R U . . .
C18 C 0.3294(5) 0.5677(4) 0.2954(3) 0.0917(16) Uani 1 1 d . . . . .
H18A H 0.3067 0.6505 0.3255 0.110 Uiso 1 1 calc R U . . .
C19 C 0.4345(6) 0.5668(5) 0.2480(3) 0.1011(17) Uani 1 1 d . . . . .
H19A H 0.4855 0.6485 0.2477 0.121 Uiso 1 1 calc R U . . .
C20 C 0.4642(5) 0.4440(6) 0.2009(3) 0.1027(17) Uani 1 1 d . . . . .
H20A H 0.5348 0.4428 0.1673 0.123 Uiso 1 1 calc R U . . .
C21 C 0.3913(4) 0.3212(4) 0.2021(2) 0.0676(9) Uani 1 1 d . . . . .
H21A H 0.4106 0.2381 0.1679 0.081 Uiso 1 1 calc R U . . .
C22 C -0.0315(2) 0.2406(2) 0.09573(16) 0.0344(5) Uani 1 1 d . . . . .
H22A H 0.0444 0.3112 0.0953 0.041 Uiso 1 1 calc R U . . .
H22B H -0.0253 0.2517 0.1636 0.041 Uiso 1 1 calc R U . . .
C23 C -0.1727(3) 0.2603(2) 0.05192(17) 0.0370(5) Uani 1 1 d . . . . .
C24 C -0.2987(3) 0.1692(3) 0.0396(3) 0.0585(8) Uani 1 1 d . . . . .
H24A H -0.2973 0.0960 0.0602 0.070 Uiso 1 1 calc R U . . .
C25 C -0.4260(3) 0.1864(4) -0.0028(4) 0.0852(13) Uani 1 1 d . . . . .
H25A H -0.5099 0.1228 -0.0126 0.102 Uiso 1 1 calc R U . . .
C26 C -0.4311(4) 0.2959(4) -0.0310(3) 0.0844(12) Uani 1 1 d . . . . .
H26A H -0.5178 0.3068 -0.0593 0.101 Uiso 1 1 calc R U . . .
C27 C -0.3077(4) 0.3891(3) -0.0171(3) 0.0646(9) Uani 1 1 d . . . . .
H27A H -0.3105 0.4641 -0.0355 0.078 Uiso 1 1 calc R U . . .
C28 C -0.1790(3) 0.3715(3) 0.0243(2) 0.0461(6) Uani 1 1 d . . . . .
H28A H -0.0955 0.4353 0.0338 0.055 Uiso 1 1 calc R U . . .
C29 C -0.187(2) 0.443(2) 0.3239(14) 0.161(15) Uani 0.25 1 d D . P . .
H29A H -0.2517 0.3544 0.3033 0.242 Uiso 0.25 1 calc R U P . .
H29B H -0.2394 0.5127 0.3317 0.242 Uiso 0.25 1 calc R U P . .
H29C H -0.1361 0.4430 0.2750 0.242 Uiso 0.25 1 calc R U P . .
C30 C -0.0854(17) 0.4728(15) 0.4190(12) 0.183(9) Uani 0.5 1 d D . P . .
C31 C -0.1084(19) 0.3695(15) 0.4571(14) 0.156(7) Uani 0.5 1 d D . P . .
H31 H -0.1794 0.2877 0.4280 0.187 Uiso 0.5 1 calc R U P . .
C32 C 0.0177(15) 0.5942(13) 0.4634(10) 0.099(3) Uani 0.5 1 d D . P . .
H32 H 0.0203 0.6551 0.4311 0.118 Uiso 0.5 1 calc R U P . .
B3 B 0.1176(3) -0.1496(3) 0.20617(19) 0.0373(6) Uani 1 1 d . . . . .
H3 H 0.2167 -0.1683 0.1873 0.045 Uiso 1 1 calc R U . . .
B4 B 0.0922(4) -0.1197(3) 0.3260(2) 0.0478(7) Uani 1 1 d . . . . .
H4 H 0.1751 -0.1207 0.3855 0.057 Uiso 1 1 calc R U . . .
B5 B -0.0178(4) -0.0025(4) 0.3493(2) 0.0512(8) Uani 1 1 d . . . . .
H5 H -0.0061 0.0728 0.4237 0.061 Uiso 1 1 calc R U . . .
B6 B -0.0621(3) 0.0375(3) 0.2427(2) 0.0417(6) Uani 1 1 d . . . . .
H6 H -0.0780 0.1392 0.2476 0.050 Uiso 1 1 calc R U . . .
B7 B -0.0515(3) -0.2314(3) 0.1214(2) 0.0389(6) Uani 1 1 d . . . . .
H7 H -0.0627 -0.3059 0.0468 0.047 Uiso 1 1 calc R U . . .
B8 B -0.0057(4) -0.2728(3) 0.2264(2) 0.0464(7) Uani 1 1 d . . . . .
H8 H 0.0132 -0.3738 0.2208 0.056 Uiso 1 1 calc R U . . .
B9 B -0.0904(4) -0.1813(4) 0.3140(3) 0.0546(8) Uani 1 1 d . . . . .
H9 H -0.1275 -0.2233 0.3657 0.065 Uiso 1 1 calc R U . . .
B10 B -0.1860(4) -0.0836(4) 0.2630(3) 0.0533(8) Uani 1 1 d . . . . .
H10 H -0.2845 -0.0616 0.2814 0.064 Uiso 1 1 calc R U . . .
B11 B -0.1611(3) -0.1152(3) 0.1431(2) 0.0423(6) Uani 1 1 d . . . . .
H11 H -0.2426 -0.1134 0.0830 0.051 Uiso 1 1 calc R U . . .
B12 B -0.1790(3) -0.2518(3) 0.1875(3) 0.0497(7) Uani 1 1 d . . . . .
H12 H -0.2731 -0.3395 0.1569 0.060 Uiso 1 1 calc R U . . .

loop_
_atom_site_aniso_label
_atom_site_aniso_U_11
_atom_site_aniso_U_22
_atom_site_aniso_U_33
_atom_site_aniso_U_23
_atom_site_aniso_U_13
_atom_site_aniso_U_12
P1 0.0281(3) 0.0305(3) 0.0249(3) 0.0096(2) 0.0033(2) 0.0055(2)
N1 0.0382(10) 0.0401(11) 0.0323(10) 0.0102(8) 0.0056(8) 0.0069(8)
N2 0.0361(10) 0.0303(9) 0.0256(9) 0.0075(7) 0.0016(7) 0.0087(8)
C1 0.0440(13) 0.0440(13) 0.0256(11) 0.0139(10) 0.0076(9) 0.0110(10)
C2 0.0319(11) 0.0351(11) 0.0271(10) 0.0128(9) 0.0044(9) 0.0066(9)
C11 0.0432(13) 0.0429(13) 0.0258(11) 0.0072(10) 0.0051(10) 0.0091(10)
C12 0.0620(18) 0.0659(19) 0.0364(14) 0.0195(13) -0.0097(13) -0.0009(15)
C13 0.084(3) 0.098(3) 0.068(2) 0.036(2) -0.040(2) -0.028(2)
C14 0.107(3) 0.099(3) 0.0303(15) 0.0188(17) -0.0061(17) 0.001(2)
C15 0.058(2) 0.109(3) 0.075(2) 0.040(2) -0.0085(17) 0.024(2)
C16 0.0412(13) 0.0433(14) 0.0366(13) 0.0144(11) -0.0057(10) -0.0010(10)
C17 0.0562(17) 0.0454(16) 0.068(2) 0.0103(14) -0.0100(15) 0.0074(13)
C18 0.104(3) 0.0441(18) 0.088(3) 0.0196(18) -0.041(3) -0.0001(19)
C19 0.124(4) 0.078(3) 0.069(3) 0.038(2) -0.014(3) -0.036(3)
C20 0.107(3) 0.108(4) 0.062(2) 0.029(2) 0.017(2) -0.041(3)
C21 0.065(2) 0.069(2) 0.0524(17) 0.0157(15) 0.0149(15) -0.0105(16)
C22 0.0396(12) 0.0296(11) 0.0294(11) 0.0076(9) 0.0047(9) 0.0087(9)
C23 0.0399(12) 0.0326(11) 0.0344(11) 0.0076(9) 0.0074(9) 0.0115(9)
C24 0.0441(15) 0.0438(15) 0.090(2) 0.0262(15) 0.0195(15) 0.0137(12)
C25 0.0370(16) 0.064(2) 0.136(4) 0.023(2) 0.0090(19) 0.0107(15)
C26 0.055(2) 0.075(2) 0.104(3) 0.018(2) -0.0086(19) 0.0315(18)
C27 0.073(2) 0.0584(18) 0.0645(19) 0.0240(15) 0.0036(16) 0.0339(17)
C28 0.0517(15) 0.0400(13) 0.0466(14) 0.0158(11) 0.0099(11) 0.0159(11)
C29 0.26(3) 0.092(14) 0.25(3) 0.10(2) 0.21(3) 0.100(19)
C30 0.28(2) 0.222(18) 0.227(18) 0.150(16) 0.217(19) 0.215(18)
C31 0.217(15) 0.183(14) 0.202(16) 0.126(13) 0.165(14) 0.166(13)
C32 0.144(9) 0.113(7) 0.128(8) 0.096(7) 0.092(7) 0.096(7)
B3 0.0417(14) 0.0411(14) 0.0330(13) 0.0180(11) 0.0077(11) 0.0138(11)
B4 0.0614(19) 0.0532(17) 0.0349(14) 0.0241(13) 0.0127(13) 0.0141(14)
B5 0.067(2) 0.0552(18) 0.0402(15) 0.0218(14) 0.0260(15) 0.0177(15)
B6 0.0440(15) 0.0455(15) 0.0426(15) 0.0189(12) 0.0188(12) 0.0166(12)
B7 0.0407(14) 0.0370(14) 0.0373(14) 0.0161(11) 0.0071(11) 0.0039(11)
B8 0.0561(18) 0.0451(16) 0.0447(16) 0.0249(13) 0.0142(13) 0.0124(13)
B9 0.067(2) 0.0594(19) 0.0514(18) 0.0320(15) 0.0286(16) 0.0152(16)
B10 0.0526(18) 0.0587(19) 0.063(2) 0.0307(16) 0.0317(16) 0.0179(15)
B11 0.0324(13) 0.0473(16) 0.0501(16) 0.0241(13) 0.0102(12) 0.0060(11)
B12 0.0462(16) 0.0519(17) 0.0585(19) 0.0297(15) 0.0195(14) 0.0069(13)

loop_
_atom_type_symbol
_atom_type_description
_atom_type_scat_dispersion_real
_atom_type_scat_dispersion_imag
_atom_type_scat_source
C C 0.0033 0.0016 'International Tables Vol C Tables 4.2.6.8 and 6.1.1.4'
H H 0.0000 0.0000 'International Tables Vol C Tables 4.2.6.8 and 6.1.1.4'
B B 0.0013 0.0007 'International Tables Vol C Tables 4.2.6.8 and 6.1.1.4'
N N 0.0061 0.0033 'International Tables Vol C Tables 4.2.6.8 and 6.1.1.4'
P P 0.1023 0.0942 'International Tables Vol C Tables 4.2.6.8 and 6.1.1.4'

loop_
_geom_angle_atom_site_label_1
_geom_angle_atom_site_label_2
_geom_angle_atom_site_label_3
_geom_angle
_geom_angle_site_symmetry_1
_geom_angle_site_symmetry_3
_geom_angle_publ_flag
N2 P1 N2 80.60(10) . 2 ?
N2 P1 C2 102.82(9) . . ?
N2 P1 C2 102.16(9) 2 . ?
N2 P1 P1 40.45(6) . 2 ?
N2 P1 P1 40.15(6) 2 2 ?
C2 P1 P1 106.47(7) . 2 ?
C11 N1 C16 129.9(2) . . ?
C22 N2 P1 130.58(14) . . ?
C22 N2 P1 130.01(15) . 2 ?
P1 N2 P1 99.40(10) . 2 ?
C11 C1 C2 113.80(17) . . ?
C11 C1 B4 128.0(2) . . ?
C2 C1 B4 109.68(19) . . ?
C11 C1 B5 123.2(2) . . ?
C2 C1 B5 109.70(19) . . ?
B4 C1 B5 62.38(18) . . ?
C11 C1 B3 119.18(19) . . ?
C2 C1 B3 60.42(13) . . ?
B4 C1 B3 62.27(16) . . ?
B5 C1 B3 113.3(2) . . ?
C11 C1 B6 113.01(19) . . ?
C2 C1 B6 60.01(14) . . ?
B4 C1 B6 112.6(2) . . ?
B5 C1 B6 62.09(17) . . ?
B3 C1 B6 111.71(19) . . ?
C1 C2 B11 110.43(18) . . ?
C1 C2 B7 109.79(17) . . ?
B11 C2 B7 62.27(16) . . ?
C1 C2 B6 60.97(15) . . ?
B11 C2 B6 61.92(16) . . ?
B7 C2 B6 112.55(18) . . ?
C1 C2 B3 60.56(14) . . ?
B11 C2 B3 113.62(18) . . ?
B7 C2 B3 62.23(15) . . ?
B6 C2 B3 112.63(17) . . ?
C1 C2 P1 117.06(14) . . ?
B11 C2 P1 125.40(15) . . ?
B7 C2 P1 119.82(15) . . ?
B6 C2 P1 122.12(16) . . ?
B3 C2 P1 112.24(15) . . ?
N1 C11 C1 110.8(2) . . ?
N1 C11 C12 128.8(2) . . ?
C1 C11 C12 120.3(2) . . ?
C15 C12 C13 107.9(3) . . ?
C15 C12 C14 110.7(3) . . ?
C13 C12 C14 106.2(3) . . ?
C15 C12 C11 108.6(3) . . ?
C13 C12 C11 112.2(3) . . ?
C14 C12 C11 111.1(3) . . ?
C17 C16 C21 119.7(3) . . ?
C17 C16 N1 119.1(3) . . ?
C21 C16 N1 120.6(3) . . ?
C16 C17 C18 119.0(4) . . ?
C19 C18 C17 121.5(4) . . ?
C18 C19 C20 119.0(4) . . ?
C19 C20 C21 121.4(4) . . ?
C20 C21 C16 119.2(4) . . ?
N2 C22 C23 112.06(18) . . ?
C24 C23 C28 118.3(2) . . ?
C24 C23 C22 121.0(2) . . ?
C28 C23 C22 120.7(2) . . ?
C25 C24 C23 120.3(3) . . ?
C26 C25 C24 120.9(3) . . ?
C27 C26 C25 119.6(3) . . ?
C26 C27 C28 119.8(3) . . ?
C27 C28 C23 121.0(3) . . ?
C32 C30 C31 125.4(16) . . ?
C32 C30 C29 120.3(14) . . ?
C31 C30 C29 114.3(18) . . ?
C32 C31 C30 108.4(16) 2_566 . ?
C31 C32 C30 126.2(10) 2_566 . ?
C2 B3 C1 59.02(13) . . ?
C2 B3 B8 105.30(19) . . ?
C1 B3 B8 105.14(19) . . ?
C2 B3 B7 58.39(14) . . ?
C1 B3 B7 105.55(19) . . ?
B8 B3 B7 59.83(16) . . ?
C2 B3 B4 105.59(19) . . ?
C1 B3 B4 58.48(15) . . ?
B8 B3 B4 59.44(17) . . ?
B7 B3 B4 107.0(2) . . ?
C1 B4 B8 106.29(19) . . ?
C1 B4 B9 105.6(2) . . ?
B8 B4 B9 60.59(19) . . ?
C1 B4 B5 58.88(16) . . ?
B8 B4 B5 108.6(2) . . ?
B9 B4 B5 59.88(19) . . ?
C1 B4 B3 59.26(15) . . ?
B8 B4 B3 60.12(16) . . ?
B9 B4 B3 108.2(2) . . ?
B5 B4 B3 108.0(2) . . ?
C1 B5 B9 105.4(2) . . ?
C1 B5 B10 105.9(2) . . ?
B9 B5 B10 60.2(2) . . ?
C1 B5 B4 58.74(16) . . ?
B9 B5 B4 59.78(19) . . ?
B10 B5 B4 108.0(2) . . ?
C1 B5 B6 59.48(15) . . ?
B9 B5 B6 107.4(2) . . ?
B10 B5 B6 59.45(18) . . ?
B4 B5 B6 107.6(2) . . ?
C2 B6 C1 59.01(13) . . ?
C2 B6 B11 58.66(15) . . ?
C1 B6 B11 106.27(19) . . ?
C2 B6 B10 105.9(2) . . ?
C1 B6 B10 105.7(2) . . ?
B11 B6 B10 60.57(18) . . ?
C2 B6 B5 106.0(2) . . ?
C1 B6 B5 58.43(16) . . ?
B11 B6 B5 108.5(2) . . ?
B10 B6 B5 60.14(19) . . ?
C2 B7 B12 106.2(2) . . ?
C2 B7 B11 58.80(15) . . ?
B12 B7 B11 60.77(17) . . ?
C2 B7 B8 106.27(19) . . ?
B12 B7 B8 60.61(17) . . ?
B11 B7 B8 109.2(2) . . ?
C2 B7 B3 59.38(14) . . ?
B12 B7 B3 108.7(2) . . ?
B11 B7 B3 108.5(2) . . ?
B8 B7 B3 60.08(16) . . ?
B4 B8 B7 108.0(2) . . ?
B4 B8 B3 60.43(16) . . ?
B7 B8 B3 60.09(15) . . ?
B4 B8 B9 59.83(19) . . ?
B7 B8 B9 106.9(2) . . ?
B3 B8 B9 107.9(2) . . ?
B4 B8 B12 107.6(2) . . ?
B7 B8 B12 59.54(16) . . ?
B3 B8 B12 107.9(2) . . ?
B9 B8 B12 59.37(19) . . ?
B12 B9 B4 108.2(2) . . ?
B12 B9 B5 108.6(2) . . ?
B4 B9 B5 60.35(19) . . ?
B12 B9 B10 60.4(2) . . ?
B4 B9 B10 108.4(2) . . ?
B5 B9 B10 60.1(2) . . ?
B12 B9 B8 60.40(18) . . ?
B4 B9 B8 59.58(18) . . ?
B5 B9 B8 108.2(2) . . ?
B10 B9 B8 108.6(2) . . ?
B6 B10 B5 60.40(18) . . ?
B6 B10 B9 107.7(2) . . ?
B5 B10 B9 59.7(2) . . ?
B6 B10 B11 59.68(16) . . ?
B5 B10 B11 108.0(2) . . ?
B9 B10 B11 107.6(2) . . ?
B6 B10 B12 107.7(2) . . ?
B5 B10 B12 107.5(2) . . ?
B9 B10 B12 59.43(19) . . ?
B11 B10 B12 60.18(18) . . ?
C2 B11 B6 59.42(15) . . ?
C2 B11 B7 58.93(15) . . ?
B6 B11 B7 107.84(19) . . ?
C2 B11 B10 105.9(2) . . ?
B6 B11 B10 59.75(17) . . ?
B7 B11 B10 107.7(2) . . ?
C2 B11 B12 105.4(2) . . ?
B6 B11 B12 107.6(2) . . ?
B7 B11 B12 59.59(16) . . ?
B10 B11 B12 60.04(18) . . ?
B7 B12 B9 107.8(2) . . ?
B7 B12 B10 107.5(2) . . ?
B9 B12 B10 60.1(2) . . ?
B7 B12 B8 59.86(16) . . ?
B9 B12 B8 60.23(19) . . ?
B10 B12 B8 108.2(2) . . ?
B7 B12 B11 59.64(16) . . ?
B9 B12 B11 107.8(2) . . ?
B10 B12 B11 59.78(18) . . ?
B8 B12 B11 107.7(2) . . ?

loop_
_geom_bond_atom_site_label_1
_geom_bond_atom_site_label_2
_geom_bond_distance
_geom_bond_site_symmetry_2
_geom_bond_publ_flag
P1 N2 1.7119(18) . ?
P1 N2 1.7225(18) 2 ?
P1 C2 1.943(2) . ?
P1 P1 2.6192(10) 2 ?
N1 C11 1.268(3) . ?
N1 C16 1.416(3) . ?
N2 C22 1.468(3) . ?
N2 P1 1.7224(18) 2 ?
C1 C11 1.540(3) . ?
C1 C2 1.703(3) . ?
C1 B4 1.716(4) . ?
C1 B5 1.718(4) . ?
C1 B3 1.730(4) . ?
C1 B6 1.737(4) . ?
C2 B11 1.707(3) . ?
C2 B7 1.710(3) . ?
C2 B6 1.721(3) . ?
C2 B3 1.728(3) . ?
C11 C12 1.549(3) . ?
C12 C15 1.531(5) . ?
C12 C13 1.534(5) . ?
C12 C14 1.540(5) . ?
C16 C17 1.381(4) . ?
C16 C21 1.390(4) . ?
C17 C18 1.401(5) . ?
C18 C19 1.358(7) . ?
C19 C20 1.368(8) . ?
C20 C21 1.389(5) . ?
C22 C23 1.512(3) . ?
C23 C24 1.384(4) . ?
C23 C28 1.385(4) . ?
C24 C25 1.375(5) . ?
C25 C26 1.371(6) . ?
C26 C27 1.369(5) . ?
C27 C28 1.384(4) . ?
C29 C30 1.485(10) . ?
C30 C32 1.370(9) . ?
C30 C31 1.403(9) . ?
C31 C32 1.25(2) 2_566 ?
C32 C31 1.25(2) 2_566 ?
B3 B8 1.776(4) . ?
B3 B7 1.776(4) . ?
B3 B4 1.782(4) . ?
B4 B8 1.764(4) . ?
B4 B9 1.768(5) . ?
B4 B5 1.778(5) . ?
B5 B9 1.770(5) . ?
B5 B10 1.777(5) . ?
B5 B6 1.782(4) . ?
B6 B11 1.763(4) . ?
B6 B10 1.765(4) . ?
B7 B12 1.766(4) . ?
B7 B11 1.767(4) . ?
B7 B8 1.771(4) . ?
B8 B9 1.782(5) . ?
B8 B12 1.785(5) . ?
B9 B12 1.766(5) . ?
B9 B10 1.779(5) . ?
B10 B11 1.779(4) . ?
B10 B12 1.784(5) . ?
B11 B12 1.787(4) . ?
